data_1551740
loop_
_publ_author_name
'NAGAHARA, Keiko'
'KANESATO, Masatoshi'
'SATO, Ken-ichi'
'GOTO, Midori'

_publ_section_title
;
 Synthesis and Crystal Structure of a Terbium(III) Complex of
 Tris(2-(2-hydroxy-3-methylbenzylideneamino)ethyl)amine
;
_journal_name_full 'X-ray Structure Analysis Online'
_journal_page_first 9
_journal_paper_doi 10.2116/xraystruct.27.9
_journal_volume 27
_journal_year 2011
_chemical_formula_sum 'C30 H33 N4 O3 Tb'
_chemical_formula_weight 656.52
_chemical_name_systematic ' (tris(2-(3-methyl-2-oxy-benzylideneamino)ethyl)amine)terbium(III)'
_space_group_IT_number 147
_space_group_name_Hall '-P 3'
_space_group_name_H-M_alt 'P -3'
_symmetry_cell_setting trigonal
_symmetry_space_group_name_Hall '-P 3'
_symmetry_space_group_name_H-M 'P -3'
_atom_sites_solution_hydrogens geom
_atom_sites_solution_primary direct
_atom_sites_solution_secondary difmap
_audit_creation_method SHELXL-97
_cell_angle_alpha 90.00
_cell_angle_beta 90.00
_cell_angle_gamma 120.00
_cell_formula_units_Z 2
_cell_length_a 12.2874(4)
_cell_length_b 12.2874(4)
_cell_length_c 10.8085(5)
_cell_measurement_reflns_used 7373
_cell_measurement_temperature 183(2)
_cell_measurement_theta_max 28.246
_cell_measurement_theta_min 2.686
_cell_volume 1413.24(9)
_computing_cell_refinement 'Bruker SMART'
_computing_data_collection 'Bruker SMART'
_computing_data_reduction 'Bruker SAINT'
_computing_molecular_graphics 'Bruker SHELXTL'
_computing_publication_material 'Bruker SHELXTL'
_computing_structure_refinement 'SHELXL-97 (Sheldrick, 1997)'
_computing_structure_solution 'SHELXS-97 (Sheldrick, 1990)'
_diffrn_ambient_temperature 183(2)
_diffrn_detector_area_resol_mean 8.366
_diffrn_measured_fraction_theta_full 0.986
_diffrn_measured_fraction_theta_max 0.933
_diffrn_measurement_device_type 'CCD area detector'
_diffrn_measurement_method 'phi and omega scans'
_diffrn_radiation_monochromator graphite
_diffrn_radiation_source 'rotating unit'
_diffrn_radiation_type MoK\a
_diffrn_radiation_wavelength 0.71073
_diffrn_reflns_av_R_equivalents 0.0173
_diffrn_reflns_av_sigmaI/netI 0.0153
_diffrn_reflns_limit_h_max 14
_diffrn_reflns_limit_h_min -15
_diffrn_reflns_limit_k_max 15
_diffrn_reflns_limit_k_min -15
_diffrn_reflns_limit_l_max 13
_diffrn_reflns_limit_l_min -14
_diffrn_reflns_number 8815
_diffrn_reflns_theta_full 26.22
_diffrn_reflns_theta_max 28.24
_diffrn_reflns_theta_min 1.88
_diffrn_standards_decay_% 0.0
_diffrn_standards_interval_time 563
_diffrn_standards_number 239
_exptl_absorpt_coefficient_mu 2.539
_exptl_absorpt_correction_T_max 0.7019
_exptl_absorpt_correction_T_min 0.6307
_exptl_absorpt_correction_type multi-scan
_exptl_absorpt_process_details sadabs
_exptl_crystal_colour yellow
_exptl_crystal_density_diffrn 1.543
_exptl_crystal_density_method 'not measured'
_exptl_crystal_description prizm
_exptl_crystal_F_000 660
_exptl_crystal_size_max 0.20
_exptl_crystal_size_mid 0.20
_exptl_crystal_size_min 0.15
_refine_diff_density_max 0.596
_refine_diff_density_min -0.632
_refine_diff_density_rms 0.072
_refine_ls_extinction_method none
_refine_ls_goodness_of_fit_ref 1.113
_refine_ls_hydrogen_treatment constr
_refine_ls_matrix_type full
_refine_ls_number_parameters 116
_refine_ls_number_reflns 2186
_refine_ls_number_restraints 0
_refine_ls_restrained_S_all 1.113
_refine_ls_R_factor_all 0.0165
_refine_ls_R_factor_gt 0.0161
_refine_ls_shift/su_max 0.022
_refine_ls_shift/su_mean 0.000
_refine_ls_structure_factor_coef Fsqd
_refine_ls_weighting_details 'calc w=1/[\s^2^(Fo^2^)+(0.0233P)^2^+0.4415P] where P=(Fo^2^+2Fc^2^)/3'
_refine_ls_weighting_scheme calc
_refine_ls_wR_factor_gt 0.0422
_refine_ls_wR_factor_ref 0.0426
_reflns_number_gt 2132
_reflns_number_total 2186
_reflns_threshold_expression >2sigma(I)
_cod_data_source_file 27_9_1.cif
_cod_data_source_block natb
_cod_depositor_comments
;
The following automatic conversions were performed:

'_symmetry_cell_setting' value 'Trigonal' changed to 'trigonal'
according to
/home/andrius/struct/COD-crude-data/automatic-downloads/current/J-STAGE/lib/dictionaries/cif_core.dic
dictionary named 'cif_core.dic' version 2.4.2 from 2011-04-26.

Automatic conversion script
Id: cif_fix_values 6524 2018-11-02 12:15:13Z antanas 
;
_cod_original_sg_symbol_H-M P-3
_cod_database_code 1551740

loop_
_symmetry_equiv_pos_as_xyz
'x, y, z'
'-y, x-y, z'
'-x+y, -x, z'
'-x, -y, -z'
'y, -x+y, -z'
'x-y, x, -z'

loop_
_atom_site_label
_atom_site_type_symbol
_atom_site_fract_x
_atom_site_fract_y
_atom_site_fract_z
_atom_site_U_iso_or_equiv
_atom_site_adp_type
_atom_site_occupancy
_atom_site_symmetry_multiplicity
_atom_site_calc_flag
_atom_site_refinement_flags
C1 C 0.77116(16) 0.31659(17) 1.24925(14) 0.0336(3) Uani 1 1 d .
H1A H 0.7437 0.2259 1.2511 0.040 Uiso 1 1 calc R
H1B H 0.7924 0.3491 1.3349 0.040 Uiso 1 1 calc R
C2 C 0.88715(16) 0.38482(18) 1.16835(15) 0.0359(4) Uani 1 1 d .
H2A H 0.9167 0.4760 1.1676 0.043 Uiso 1 1 calc R
H2B H 0.9555 0.3726 1.2014 0.043 Uiso 1 1 calc R
C3 C 0.92624(15) 0.29887(15) 0.99173(15) 0.0310(3) Uani 1 1 d .
H3 H 0.9956 0.3089 1.0394 0.037 Uiso 1 1 calc R
C4 C 0.91217(16) 0.24539(15) 0.86887(15) 0.0308(3) Uani 1 1 d .
C5 C 0.80565(16) 0.21092(14) 0.79337(14) 0.0288(3) Uani 1 1 d .
C6 C 0.80716(18) 0.17097(16) 0.66953(15) 0.0346(4) Uani 1 1 d .
C7 C 0.9092(2) 0.16211(19) 0.62986(18) 0.0437(4) Uani 1 1 d .
H7 H 0.9102 0.1369 0.5470 0.052 Uiso 1 1 calc R
C8 C 1.0103(2) 0.1885(2) 0.7061(2) 0.0482(5) Uani 1 1 d .
H8 H 1.0775 0.1782 0.6769 0.058 Uiso 1 1 calc R
C9 C 1.01137(18) 0.22979(19) 0.82482(19) 0.0408(4) Uani 1 1 d .
H9 H 1.0801 0.2480 0.8778 0.049 Uiso 1 1 calc R
C10 C 0.6987(2) 0.1430(2) 0.58599(17) 0.0457(4) Uani 1 1 d .
H10A H 0.7118 0.1151 0.5052 0.069 Uiso 1 1 calc R
H10B H 0.6927 0.2190 0.5754 0.069 Uiso 1 1 calc R
H10C H 0.6207 0.0765 0.6228 0.069 Uiso 1 1 calc R
N1 N 0.85448(13) 0.33383(13) 1.04202(12) 0.0297(3) Uani 1 1 d .
N2 N 0.6667 0.3333 1.2029(2) 0.0287(5) Uani 1 3 d S
O1 O 0.70691(11) 0.21278(11) 0.83326(11) 0.0328(2) Uani 1 1 d .
Tb1 Tb 0.6667 0.3333 0.953117(10) 0.02502(5) Uani 1 3 d S

loop_
_atom_site_aniso_label
_atom_site_aniso_U_11
_atom_site_aniso_U_22
_atom_site_aniso_U_33
_atom_site_aniso_U_23
_atom_site_aniso_U_13
_atom_site_aniso_U_12
C1 0.0389(9) 0.0429(9) 0.0223(7) -0.0005(6) -0.0037(6) 0.0230(8)
C2 0.0324(8) 0.0471(10) 0.0270(8) -0.0083(7) -0.0071(6) 0.0189(8)
C3 0.0275(7) 0.0331(8) 0.0295(8) 0.0023(6) -0.0002(6) 0.0130(6)
C4 0.0318(8) 0.0282(7) 0.0299(8) 0.0010(6) 0.0046(6) 0.0132(6)
C5 0.0348(8) 0.0237(7) 0.0261(7) 0.0014(6) 0.0031(6) 0.0133(6)
C6 0.0460(10) 0.0295(8) 0.0260(8) 0.0011(6) 0.0051(7) 0.0173(7)
C7 0.0530(11) 0.0420(10) 0.0338(9) -0.0029(7) 0.0124(8) 0.0219(9)
C8 0.0451(11) 0.0535(12) 0.0497(11) -0.0040(9) 0.0134(9) 0.0273(9)
C9 0.0356(9) 0.0431(10) 0.0436(10) -0.0027(8) 0.0045(7) 0.0196(8)
C10 0.0608(12) 0.0507(11) 0.0270(8) -0.0044(8) -0.0033(8) 0.0291(10)
N1 0.0302(7) 0.0339(7) 0.0230(6) -0.0016(5) -0.0025(5) 0.0146(6)
N2 0.0329(7) 0.0329(7) 0.0201(10) 0.000 0.000 0.0165(4)
O1 0.0340(6) 0.0374(6) 0.0285(6) -0.0077(5) -0.0021(5) 0.0189(5)
Tb1 0.02764(6) 0.02764(6) 0.01978(8) 0.000 0.000 0.01382(3)

loop_
_atom_type_symbol
_atom_type_description
_atom_type_scat_dispersion_real
_atom_type_scat_dispersion_imag
_atom_type_scat_source
C C 0.0033 0.0016 'International Tables Vol C Tables 4.2.6.8 and 6.1.1.4'
H H 0.0000 0.0000 'International Tables Vol C Tables 4.2.6.8 and 6.1.1.4'
N N 0.0061 0.0033 'International Tables Vol C Tables 4.2.6.8 and 6.1.1.4'
O O 0.0106 0.0060 'International Tables Vol C Tables 4.2.6.8 and 6.1.1.4'
Tb Tb -0.1723 4.1537 'International Tables Vol C Tables 4.2.6.8 and 6.1.1.4'

loop_
_geom_angle_atom_site_label_1
_geom_angle_atom_site_label_2
_geom_angle_atom_site_label_3
_geom_angle
_geom_angle_site_symmetry_1
_geom_angle_site_symmetry_3
N2 C1 C2 111.54(14) . .
N2 C1 H1A 109.3 . .
C2 C1 H1A 109.3 . .
N2 C1 H1B 109.3 . .
C2 C1 H1B 109.3 . .
H1A C1 H1B 108.0 . .
N1 C2 C1 108.56(14) . .
N1 C2 H2A 110.0 . .
C1 C2 H2A 110.0 . .
N1 C2 H2B 110.0 . .
C1 C2 H2B 110.0 . .
H2A C2 H2B 108.4 . .
N1 C3 C4 126.45(15) . .
N1 C3 H3 116.8 . .
C4 C3 H3 116.8 . .
C9 C4 C5 119.88(16) . .
C9 C4 C3 117.08(16) . .
C5 C4 C3 123.03(15) . .
O1 C5 C4 122.39(14) . .
O1 C5 C6 119.33(15) . .
C4 C5 C6 118.28(15) . .
C7 C6 C5 119.11(17) . .
C7 C6 C10 122.21(16) . .
C5 C6 C10 118.66(16) . .
C6 C7 C8 122.67(17) . .
C6 C7 H7 118.7 . .
C8 C7 H7 118.7 . .
C9 C8 C7 118.82(18) . .
C9 C8 H8 120.6 . .
C7 C8 H8 120.6 . .
C8 C9 C4 121.03(18) . .
C8 C9 H9 119.5 . .
C4 C9 H9 119.5 . .
C6 C10 H10A 109.5 . .
C6 C10 H10B 109.5 . .
H10A C10 H10B 109.5 . .
C6 C10 H10C 109.5 . .
H10A C10 H10C 109.5 . .
H10B C10 H10C 109.5 . .
C3 N1 C2 116.74(14) . .
C3 N1 Tb1 128.84(11) . .
C2 N1 Tb1 114.40(10) . .
C1 N2 C1 109.22(10) . 3_665
C1 N2 C1 109.22(10) . 2_655
C1 N2 C1 109.22(10) 3_665 2_655
C1 N2 Tb1 109.72(10) . .
C1 N2 Tb1 109.72(10) 3_665 .
C1 N2 Tb1 109.72(10) 2_655 .
C5 O1 Tb1 137.15(11) . .
O1 Tb1 O1 88.91(5) . 2_655
O1 Tb1 O1 88.91(5) . 3_665
O1 Tb1 O1 88.91(5) 2_655 3_665
O1 Tb1 N1 73.14(4) . .
O1 Tb1 N1 91.03(5) 2_655 .
O1 Tb1 N1 162.04(5) 3_665 .
O1 Tb1 N1 91.03(5) . 3_665
O1 Tb1 N1 162.04(5) 2_655 3_665
O1 Tb1 N1 73.14(4) 3_665 3_665
N1 Tb1 N1 106.13(3) . 3_665
O1 Tb1 N1 162.04(5) . 2_655
O1 Tb1 N1 73.14(4) 2_655 2_655
O1 Tb1 N1 91.03(4) 3_665 2_655
N1 Tb1 N1 106.13(3) . 2_655
N1 Tb1 N1 106.13(3) 3_665 2_655
O1 Tb1 N2 126.03(3) . .
O1 Tb1 N2 126.03(3) 2_655 .
O1 Tb1 N2 126.03(3) 3_665 .
N1 Tb1 N2 67.37(3) . .
N1 Tb1 N2 67.37(3) 3_665 .
N1 Tb1 N2 67.37(3) 2_655 .

loop_
_geom_bond_atom_site_label_1
_geom_bond_atom_site_label_2
_geom_bond_distance
_geom_bond_site_symmetry_2
C1 N2 1.4853(18) .
C1 C2 1.518(2) .
C1 H1A 0.9900 .
C1 H1B 0.9900 .
C2 N1 1.472(2) .
C2 H2A 0.9900 .
C2 H2B 0.9900 .
C3 N1 1.279(2) .
C3 C4 1.453(2) .
C3 H3 0.9500 .
C4 C9 1.408(2) .
C4 C5 1.416(2) .
C5 O1 1.298(2) .
C5 C6 1.429(2) .
C6 C7 1.380(3) .
C6 C10 1.501(3) .
C7 C8 1.387(3) .
C7 H7 0.9500 .
C8 C9 1.378(3) .
C8 H8 0.9500 .
C9 H9 0.9500 .
C10 H10A 0.9800 .
C10 H10B 0.9800 .
C10 H10C 0.9800 .
N1 Tb1 2.4969(14) .
N2 C1 1.4853(18) 3_665
N2 C1 1.4853(18) 2_655
N2 Tb1 2.700(2) .
O1 Tb1 2.2022(11) .
Tb1 O1 2.2022(11) 2_655
Tb1 O1 2.2022(11) 3_665
Tb1 N1 2.4969(14) 3_665
Tb1 N1 2.4969(14) 2_655

loop_
_geom_torsion_atom_site_label_1
_geom_torsion_atom_site_label_2
_geom_torsion_atom_site_label_3
_geom_torsion_atom_site_label_4
_geom_torsion
_geom_torsion_site_symmetry_1
_geom_torsion_site_symmetry_4
N2 C1 C2 N1 -59.95(19) . .
N1 C3 C4 C9 171.27(17) . .
N1 C3 C4 C5 -7.9(3) . .
C9 C4 C5 O1 173.73(16) . .
C3 C4 C5 O1 -7.1(2) . .
C9 C4 C5 C6 -5.3(2) . .
C3 C4 C5 C6 173.84(15) . .
O1 C5 C6 C7 -176.23(16) . .
C4 C5 C6 C7 2.8(2) . .
O1 C5 C6 C10 5.2(2) . .
C4 C5 C6 C10 -175.74(16) . .
C5 C6 C7 C8 1.1(3) . .
C10 C6 C7 C8 179.61(19) . .
C6 C7 C8 C9 -2.5(3) . .
C7 C8 C9 C4 0.0(3) . .
C5 C4 C9 C8 4.0(3) . .
C3 C4 C9 C8 -175.20(18) . .
C4 C3 N1 C2 179.63(16) . .
C4 C3 N1 Tb1 -2.2(3) . .
C1 C2 N1 C3 -128.81(16) . .
C1 C2 N1 Tb1 52.75(16) . .
C2 C1 N2 C1 157.24(15) . 3_665
C2 C1 N2 C1 -83.4(2) . 2_655
C2 C1 N2 Tb1 36.93(14) . .
C4 C5 O1 Tb1 38.7(2) . .
C6 C5 O1 Tb1 -142.26(13) . .
C5 O1 Tb1 O1 55.94(18) . 2_655
C5 O1 Tb1 O1 144.86(14) . 3_665
C5 O1 Tb1 N1 -35.47(15) . .
C5 O1 Tb1 N1 -142.03(15) . 3_665
C5 O1 Tb1 N1 54.9(2) . 2_655
C5 O1 Tb1 N2 -79.60(16) . .
C3 N1 Tb1 O1 15.52(14) . .
C2 N1 Tb1 O1 -166.27(12) . .
C3 N1 Tb1 O1 -73.03(15) . 2_655
C2 N1 Tb1 O1 105.18(11) . 2_655
C3 N1 Tb1 O1 16.6(2) . 3_665
C2 N1 Tb1 O1 -165.20(14) . 3_665
C3 N1 Tb1 N1 101.61(16) . 3_665
C2 N1 Tb1 N1 -80.18(10) . 3_665
C3 N1 Tb1 N1 -145.76(15) . 2_655
C2 N1 Tb1 N1 32.45(12) . 2_655
C3 N1 Tb1 N2 157.92(15) . .
C2 N1 Tb1 N2 -23.87(10) . .
C1 N2 Tb1 O1 38.76(9) . .
C1 N2 Tb1 O1 -81.24(9) 3_665 .
C1 N2 Tb1 O1 158.76(9) 2_655 .
C1 N2 Tb1 O1 -81.24(9) . 2_655
C1 N2 Tb1 O1 158.76(9) 3_665 2_655
C1 N2 Tb1 O1 38.76(9) 2_655 2_655
C1 N2 Tb1 O1 158.76(9) . 3_665
C1 N2 Tb1 O1 38.76(9) 3_665 3_665
C1 N2 Tb1 O1 -81.24(9) 2_655 3_665
C1 N2 Tb1 N1 -7.45(8) . .
C1 N2 Tb1 N1 -127.45(8) 3_665 .
C1 N2 Tb1 N1 112.55(8) 2_655 .
C1 N2 Tb1 N1 112.55(8) . 3_665
C1 N2 Tb1 N1 -7.45(8) 3_665 3_665
C1 N2 Tb1 N1 -127.45(8) 2_655 3_665
C1 N2 Tb1 N1 -127.45(8) . 2_655
C1 N2 Tb1 N1 112.55(8) 3_665 2_655
C1 N2 Tb1 N1 -7.45(8) 2_655 2_655
